data_4314356
loop_
_publ_author_name
'Dana J. Eisler'
'Richard J. Puddephatt'

_publ_section_title
;
 Structures and Conformational Dynamics of Gold(I) Halide Complexes of
 Resorcinarene Tetraphosphinite Ligands
;
_journal_name_full 'Inorganic Chemistry'
_journal_page_first 6352
_journal_page_last 6365
_journal_paper_doi 10.1021/ic034430c
_journal_volume 42
_journal_year 2003
_chemical_formula_sum 'C149 H160 Au4 Cl4 O14 P4'
_chemical_formula_weight 3228.32
_chemical_name_systematic
; 
 ? 
;
_space_group_IT_number 15
_symmetry_cell_setting monoclinic
_symmetry_space_group_name_Hall '-C 2yc'
_symmetry_space_group_name_H-M 'C 1 2/c 1'
_atom_sites_solution_hydrogens geom
_atom_sites_solution_primary direct
_atom_sites_solution_secondary difmap
_audit_creation_method SHELXL-97
_cell_angle_alpha 90.00
_cell_angle_beta 117.0010(10)
_cell_angle_gamma 90.00
_cell_formula_units_Z 4
_cell_length_a 30.1423(2)
_cell_length_b 16.10050(10)
_cell_length_c 31.6305(3)
_cell_measurement_temperature 200(2)
_cell_volume 13677.3(2)
_computing_cell_refinement 'Nonius DENZO'
_computing_data_collection 'Nonius COLLECT'
_computing_data_reduction 'Nonius DENZO'
_computing_molecular_graphics 'Bruker SHELXTL'
_computing_publication_material 'Bruker SHELXTL'
_computing_structure_refinement 'SHELXL-97 (Sheldrick, 1997)'
_computing_structure_solution 'SHELXS-97 (Sheldrick, 1990)'
_diffrn_ambient_temperature 200(2)
_diffrn_measured_fraction_theta_full 0.999
_diffrn_measured_fraction_theta_max 0.999
_diffrn_measurement_device_type 'Nonius Kappa CCD'
_diffrn_measurement_method 'phi\omega scans'
_diffrn_radiation_monochromator graphite
_diffrn_radiation_source 'fine-focus sealed tube'
_diffrn_radiation_type MoK\a
_diffrn_radiation_wavelength 0.71073
_diffrn_reflns_av_R_equivalents 0.075
_diffrn_reflns_av_sigmaI/netI 0.0487
_diffrn_reflns_limit_h_max 39
_diffrn_reflns_limit_h_min -38
_diffrn_reflns_limit_k_max 20
_diffrn_reflns_limit_k_min -20
_diffrn_reflns_limit_l_max 40
_diffrn_reflns_limit_l_min -41
_diffrn_reflns_number 104004
_diffrn_reflns_theta_full 27.49
_diffrn_reflns_theta_max 27.49
_diffrn_reflns_theta_min 1.79
_exptl_absorpt_coefficient_mu 4.463
_exptl_absorpt_correction_T_max 0.4267
_exptl_absorpt_correction_T_min 0.3478
_exptl_absorpt_correction_type integration
_exptl_crystal_colour colourless
_exptl_crystal_density_diffrn 1.568
_exptl_crystal_density_method 'not measured'
_exptl_crystal_description petal
_exptl_crystal_F_000 6440
_exptl_crystal_size_max 0.30
_exptl_crystal_size_mid 0.28
_exptl_crystal_size_min 0.23
_refine_diff_density_max 1.268
_refine_diff_density_min -0.686
_refine_diff_density_rms 0.093
_refine_ls_extinction_method none
_refine_ls_goodness_of_fit_ref 1.023
_refine_ls_hydrogen_treatment mixed
_refine_ls_matrix_type full
_refine_ls_number_parameters 720
_refine_ls_number_reflns 15650
_refine_ls_number_restraints 24
_refine_ls_restrained_S_all 1.026
_refine_ls_R_factor_all 0.0734
_refine_ls_R_factor_gt 0.0418
_refine_ls_shift/su_max 0.009
_refine_ls_shift/su_mean 0.000
_refine_ls_structure_factor_coef Fsqd
_refine_ls_weighting_details 'calc w=1/[\s^2^(Fo^2^)+(0.0414P)^2^+43.4200P] where P=(Fo^2^+2Fc^2^)/3'
_refine_ls_weighting_scheme calc
_refine_ls_wR_factor_gt 0.0930
_refine_ls_wR_factor_ref 0.1038
_reflns_number_gt 10804
_reflns_number_total 15650
_reflns_threshold_expression >2sigma(I)
_cod_data_source_file ic034430csi20030423_013503_05.cif
_cod_data_source_block 8a
_cod_depositor_comments
;
The following automatic conversions were performed:

'_symmetry_cell_setting' value 'Monoclinic' changed to 'monoclinic'
according to the built-in table from CIF Core dictionary named
'cif_core.dic' version 2.4.1 from 2010-06-29.

Automatic conversion script
Id: cif_fix_values 1646 2011-03-28 12:23:43Z adriana 
;
_cod_original_cell_volume 13677.25(18)
_cod_database_code 4314356

loop_
_symmetry_equiv_pos_as_xyz
'x, y, z'
'-x, y, -z+1/2'
'x+1/2, y+1/2, z'
'-x+1/2, y+1/2, -z+1/2'
'-x, -y, -z'
'x, -y, z-1/2'
'-x+1/2, -y+1/2, -z'
'x+1/2, -y+1/2, z-1/2'

loop_
_atom_site_label
_atom_site_type_symbol
_atom_site_fract_x
_atom_site_fract_y
_atom_site_fract_z
_atom_site_U_iso_or_equiv
_atom_site_adp_type
_atom_site_occupancy
_atom_site_symmetry_multiplicity
_atom_site_calc_flag
_atom_site_refinement_flags
_atom_site_disorder_assembly
_atom_site_disorder_group
Au1 Au 0.362609(7) 1.333912(13) 0.113969(8) 0.05621(8) Uani 1 1 d . . .
Au2 Au 0.443447(7) 1.270049(13) 0.058044(7) 0.05103(7) Uani 1 1 d . . .
P1 P 0.32669(4) 1.22037(8) 0.12362(5) 0.0433(3) Uani 1 1 d . . .
P2 P 0.51225(4) 1.23607(8) 0.12232(5) 0.0433(3) Uani 1 1 d . . .
Cl1 Cl 0.39715(6) 1.45635(10) 0.10891(8) 0.0963(7) Uani 1 1 d . . .
Cl2 Cl 0.37623(5) 1.30096(12) -0.01187(6) 0.0779(5) Uani 1 1 d . . .
O1A O 0.36445(11) 1.15645(18) 0.16385(11) 0.0396(7) Uani 1 1 d . . .
O2A O 0.51396(10) 1.14274(18) 0.14283(12) 0.0417(8) Uani 1 1 d . . .
O1B O 0.28690(10) 1.0324(2) 0.20040(11) 0.0441(8) Uani 1 1 d . . .
O2B O 0.25848(16) 0.9122(3) 0.21323(19) 0.113(2) Uani 1 1 d . . .
O3B O 0.60041(11) 1.0248(2) 0.13356(11) 0.0420(8) Uani 1 1 d . . .
C11B C 0.6029(4) 0.9591(7) 0.1084(4) 0.047(2) Uiso 0.50 1 d P A 1
O4B O 0.6103(3) 0.8897(5) 0.1236(3) 0.068(2) Uiso 0.50 1 d P A 1
C11B C 0.6245(4) 0.9833(7) 0.1144(4) 0.044(2) Uiso 0.50 1 d P A 2
O4B O 0.6519(3) 0.9264(6) 0.1352(3) 0.080(2) Uiso 0.50 1 d P A 2
C1A C 0.40212(15) 1.1124(3) 0.15940(15) 0.0337(10) Uani 1 1 d . . .
C2A C 0.40239(15) 1.0266(3) 0.16524(14) 0.0328(10) Uani 1 1 d . . .
C3A C 0.44148(15) 0.9831(3) 0.16357(14) 0.0331(10) Uani 1 1 d . . .
H3AA H 0.4429 0.9247 0.1682 0.040 Uiso 1 1 calc R . .
C4A C 0.47877(14) 1.0206(3) 0.15540(14) 0.0333(10) Uani 1 1 d . . .
C5A C 0.47629(15) 1.1065(3) 0.15046(15) 0.0347(10) Uani 1 1 d . . .
C6A C 0.43867(15) 1.1529(3) 0.15278(16) 0.0377(11) Uani 1 1 d . . .
H6AA H 0.4382 1.2116 0.1498 0.045 Uiso 1 1 calc R . .
C7A C 0.36181(15) 0.9863(3) 0.17390(15) 0.0342(10) Uani 1 1 d . . .
H7AA H 0.3306 1.0185 0.1548 0.041 Uiso 1 1 calc R . .
C8A C 0.35040(17) 0.8956(3) 0.15734(17) 0.0440(12) Uani 1 1 d . C .
H8AA H 0.3813 0.8623 0.1732 0.053 Uiso 1 1 calc R . .
H8AB H 0.3259 0.8729 0.1670 0.053 Uiso 1 1 calc R . .
C9A C 0.3298(2) 0.8870(3) 0.10358(19) 0.0566(14) Uani 1 1 d D . .
H9AA H 0.3572 0.8908 0.0945 0.068 Uiso 1 1 calc R B 1
H9AB H 0.3056 0.9319 0.0872 0.068 Uiso 1 1 calc R B 1
C1A1 C 0.3036(3) 0.8001(4) 0.0890(3) 0.056(3) Uiso 0.50 1 d PGD C 1
C1A2 C 0.3316(2) 0.7277(5) 0.1041(3) 0.070(3) Uiso 0.50 1 d PG C 1
H1AA H 0.3660 0.7307 0.1258 0.084 Uiso 0.50 1 calc PR C 1
C1A3 C 0.3093(3) 0.6511(4) 0.0874(3) 0.090(4) Uiso 0.50 1 d PG C 1
H1AB H 0.3285 0.6016 0.0977 0.108 Uiso 0.50 1 calc PR C 1
C1A4 C 0.2590(3) 0.6468(4) 0.0556(3) 0.097(5) Uiso 0.50 1 d PG C 1
H1AC H 0.2437 0.5944 0.0442 0.116 Uiso 0.50 1 calc PR C 1
C1A5 C 0.2310(2) 0.7191(5) 0.0406(3) 0.065(3) Uiso 0.50 1 d PG C 1
H1AD H 0.1966 0.7162 0.0189 0.078 Uiso 0.50 1 calc PR C 1
C1A6 C 0.2533(3) 0.7958(4) 0.0573(3) 0.056(3) Uiso 0.50 1 d PG C 1
H1AE H 0.2341 0.8452 0.0470 0.067 Uiso 0.50 1 calc PR C 1
C1A1 C 0.3195(3) 0.8012(4) 0.0834(3) 0.054(3) Uiso 0.50 1 d PGD C 2
C1A2 C 0.3548(3) 0.7522(6) 0.0783(4) 0.093(4) Uiso 0.50 1 d PG C 2
H1AF H 0.3867 0.7743 0.0859 0.111 Uiso 0.50 1 calc PR C 2
C1A3 C 0.3432(4) 0.6710(6) 0.0621(5) 0.142(7) Uiso 0.50 1 d PG C 2
H1AG H 0.3673 0.6375 0.0586 0.170 Uiso 0.50 1 calc PR C 2
C1A4 C 0.2964(5) 0.6388(5) 0.0510(4) 0.127(6) Uiso 0.50 1 d PG C 2
H1AH H 0.2885 0.5833 0.0399 0.152 Uiso 0.50 1 calc PR C 2
C1A5 C 0.2612(4) 0.6878(7) 0.0561(5) 0.139(7) Uiso 0.50 1 d PG C 2
H1AI H 0.2292 0.6658 0.0485 0.167 Uiso 0.50 1 calc PR C 2
C1A6 C 0.2727(3) 0.7690(6) 0.0723(4) 0.094(5) Uiso 0.50 1 d PG C 2
H1AJ H 0.2487 0.8025 0.0758 0.113 Uiso 0.50 1 calc PR C 2
C2A1 C 0.28555(18) 1.2404(3) 0.1495(2) 0.0509(13) Uani 1 1 d . . .
C2A2 C 0.23432(19) 1.2470(3) 0.1217(2) 0.0555(14) Uani 1 1 d . . .
H2AA H 0.2202 1.2371 0.0886 0.067 Uiso 1 1 calc R . .
C2A3 C 0.2040(2) 1.2678(4) 0.1422(3) 0.0745(19) Uani 1 1 d . . .
H2AB H 0.1689 1.2698 0.1234 0.089 Uiso 1 1 calc R . .
C2A4 C 0.2244(3) 1.2854(5) 0.1894(3) 0.091(2) Uani 1 1 d . . .
H2AC H 0.2036 1.3026 0.2030 0.109 Uiso 1 1 calc R . .
C2A5 C 0.2740(3) 1.2785(6) 0.2170(3) 0.105(3) Uani 1 1 d . . .
H2AD H 0.2878 1.2892 0.2501 0.126 Uiso 1 1 calc R . .
C2A6 C 0.3052(2) 1.2558(4) 0.1971(2) 0.078(2) Uani 1 1 d . . .
H2AE H 0.3401 1.2510 0.2167 0.093 Uiso 1 1 calc R . .
C3A1 C 0.29250(16) 1.1605(3) 0.06960(18) 0.0451(12) Uani 1 1 d . . .
C3A2 C 0.25890(18) 1.1004(3) 0.0669(2) 0.0538(14) Uani 1 1 d . . .
H3AB H 0.2543 1.0873 0.0940 0.065 Uiso 1 1 calc R . .
C3A3 C 0.2317(2) 1.0589(4) 0.0244(2) 0.0670(17) Uani 1 1 d . . .
H3AC H 0.2081 1.0177 0.0219 0.080 Uiso 1 1 calc R . .
C3A4 C 0.2394(2) 1.0779(4) -0.0140(2) 0.0710(19) Uani 1 1 d . . .
H3AD H 0.2208 1.0499 -0.0433 0.085 Uiso 1 1 calc R . .
C3A5 C 0.2731(2) 1.1363(4) -0.0106(2) 0.0665(17) Uani 1 1 d . . .
H3AE H 0.2785 1.1479 -0.0374 0.080 Uiso 1 1 calc R . .
C3A6 C 0.2999(2) 1.1789(3) 0.0310(2) 0.0552(14) Uani 1 1 d . . .
H3AF H 0.3231 1.2205 0.0330 0.066 Uiso 1 1 calc R . .
C4A1 C 0.52904(16) 1.3024(3) 0.17289(19) 0.0463(12) Uani 1 1 d . . .
C4A2 C 0.5240(2) 1.3878(3) 0.1651(2) 0.0650(16) Uani 1 1 d . . .
H4AA H 0.5106 1.4094 0.1337 0.078 Uiso 1 1 calc R . .
C4A3 C 0.5388(3) 1.4410(4) 0.2036(3) 0.084(2) Uani 1 1 d . . .
H4AB H 0.5358 1.4993 0.1985 0.101 Uiso 1 1 calc R . .
C4A4 C 0.5576(2) 1.4106(5) 0.2490(3) 0.077(2) Uani 1 1 d . . .
H4AC H 0.5679 1.4476 0.2752 0.092 Uiso 1 1 calc R . .
C4A5 C 0.5615(2) 1.3263(4) 0.2562(2) 0.0731(19) Uani 1 1 d . . .
H4AD H 0.5738 1.3049 0.2875 0.088 Uiso 1 1 calc R . .
C4A6 C 0.54763(19) 1.2725(4) 0.2186(2) 0.0612(15) Uani 1 1 d . . .
H4AE H 0.5509 1.2143 0.2241 0.073 Uiso 1 1 calc R . .
C5A1 C 0.56652(19) 1.2311(3) 0.1127(2) 0.0502(13) Uani 1 1 d . . .
C5A2 C 0.5609(2) 1.2362(3) 0.0671(3) 0.0666(17) Uani 1 1 d . . .
H5AA H 0.5286 1.2419 0.0413 0.080 Uiso 1 1 calc R . .
C5A3 C 0.6028(3) 1.2328(4) 0.0585(3) 0.086(2) Uani 1 1 d . . .
H5AB H 0.5994 1.2369 0.0272 0.104 Uiso 1 1 calc R . .
C5A4 C 0.6488(3) 1.2233(4) 0.0971(4) 0.092(3) Uani 1 1 d . . .
H5AC H 0.6775 1.2204 0.0920 0.110 Uiso 1 1 calc R . .
C5A5 C 0.6546(2) 1.2178(4) 0.1420(4) 0.086(2) Uani 1 1 d . . .
H5AD H 0.6869 1.2109 0.1677 0.103 Uiso 1 1 calc R . .
C5A6 C 0.6139(2) 1.2223(3) 0.1503(3) 0.0652(17) Uani 1 1 d . . .
H5AE H 0.6180 1.2194 0.1819 0.078 Uiso 1 1 calc R . .
C1B C 0.33496(15) 1.0155(3) 0.23737(16) 0.0384(11) Uani 1 1 d . . .
C2B C 0.37250(15) 0.9951(3) 0.22541(15) 0.0338(10) Uani 1 1 d . . .
C3B C 0.58039(15) 0.9821(3) 0.23686(15) 0.0352(10) Uani 1 1 d . . .
H3BA H 0.5538 0.9679 0.2438 0.042 Uiso 1 1 calc R . .
C4B C 0.57066(15) 0.9891(3) 0.18986(16) 0.0339(10) Uani 1 1 d . . .
C5B C 0.60981(16) 1.0110(3) 0.18066(16) 0.0382(10) Uani 1 1 d . A .
C6B C 0.65694(16) 1.0245(3) 0.21669(17) 0.0429(11) Uani 1 1 d . . .
H6BA H 0.6834 1.0399 0.2098 0.051 Uiso 1 1 calc R A .
C7B C 0.51873(15) 0.9724(3) 0.14941(15) 0.0328(10) Uani 1 1 d D A .
H7BA H 0.5190 0.9946 0.1200 0.039 Uiso 1 1 calc R D 1
C10B C 0.25035(18) 0.9759(4) 0.1926(2) 0.0595(15) Uani 1 1 d . . .
C8B C 0.5115(7) 0.8779(7) 0.1422(6) 0.042(8) Uiso 0.50 1 d PD A 1
H8BA H 0.5429 0.8525 0.1458 0.051 Uiso 0.50 1 calc PR A 1
H8BB H 0.5039 0.8544 0.1671 0.051 Uiso 0.50 1 calc PR A 1
C9B C 0.4697(4) 0.8551(6) 0.0936(4) 0.058(3) Uiso 0.50 1 d PD A 1
H9BA H 0.4375 0.8673 0.0936 0.069 Uiso 0.50 1 calc PR A 1
H9BB H 0.4722 0.8916 0.0696 0.069 Uiso 0.50 1 calc PR A 1
C1B1 C 0.4688(3) 0.7654(4) 0.0783(3) 0.055(3) Uiso 0.50 1 d PGD A 1
C1B2 C 0.5066(3) 0.7359(6) 0.0685(3) 0.062(3) Uiso 0.50 1 d PG A 1
H1BB H 0.5330 0.7717 0.0717 0.074 Uiso 0.50 1 calc PR A 1
C1B3 C 0.5056(4) 0.6541(6) 0.0542(4) 0.113(8) Uiso 0.50 1 d PG A 1
H1BC H 0.5314 0.6339 0.0475 0.135 Uiso 0.50 1 calc PR A 1
C1B4 C 0.4670(5) 0.6018(5) 0.0496(5) 0.122(7) Uiso 0.50 1 d PG A 1
H1BD H 0.4664 0.5458 0.0397 0.147 Uiso 0.50 1 calc PR A 1
C1B5 C 0.4293(4) 0.6313(6) 0.0593(4) 0.131(7) Uiso 0.50 1 d PG A 1
H1BE H 0.4029 0.5955 0.0561 0.158 Uiso 0.50 1 calc PR A 1
C1B6 C 0.4302(3) 0.7131(6) 0.0736(4) 0.100(5) Uiso 0.50 1 d PG A 1
H1BF H 0.4044 0.7333 0.0803 0.120 Uiso 0.50 1 calc PR A 1
C8B C 0.5059(7) 0.8783(6) 0.1419(6) 0.037(7) Uiso 0.50 1 d PD A 2
H8BA H 0.5085 0.8542 0.1717 0.044 Uiso 0.50 1 calc PR A 2
H8BB H 0.4711 0.8715 0.1171 0.044 Uiso 0.50 1 calc PR A 2
C9B C 0.5409(4) 0.8311(6) 0.1269(4) 0.053(3) Uiso 0.50 1 d PD A 2
H9BB H 0.5456 0.8643 0.1029 0.064 Uiso 0.50 1 calc PR A 2
H9BC H 0.5738 0.8247 0.1548 0.064 Uiso 0.50 1 calc PR A 2
C1B1 C 0.5212(3) 0.7461(4) 0.1065(3) 0.053(3) Uiso 0.50 1 d PGD A 2
C1B2 C 0.5265(3) 0.7206(5) 0.0671(3) 0.070(3) Uiso 0.50 1 d PG A 2
H1BG H 0.5436 0.7549 0.0548 0.084 Uiso 0.50 1 calc PR A 2
C1B3 C 0.5067(4) 0.6450(6) 0.0456(3) 0.085(6) Uiso 0.50 1 d PG A 2
H1BH H 0.5103 0.6275 0.0186 0.101 Uiso 0.50 1 calc PR A 2
C1B4 C 0.4817(4) 0.5948(5) 0.0636(4) 0.073(4) Uiso 0.50 1 d PG A 2
H1BI H 0.4682 0.5432 0.0489 0.088 Uiso 0.50 1 calc PR A 2
C1B5 C 0.4764(3) 0.6204(5) 0.1030(4) 0.089(4) Uiso 0.50 1 d PG A 2
H1BJ H 0.4593 0.5861 0.1153 0.107 Uiso 0.50 1 calc PR A 2
C1B6 C 0.4962(3) 0.6960(5) 0.1245(3) 0.085(4) Uiso 0.50 1 d PG A 2
H1BK H 0.4926 0.7135 0.1515 0.102 Uiso 0.50 1 calc PR A 2
C2B1 C 0.20187(17) 1.0042(3) 0.15254(19) 0.0560(15) Uani 1 1 d . . .
H2BB H 0.2060 1.0617 0.1428 0.067 Uiso 1 1 calc R . .
C2B2 C 0.1619(2) 1.0042(5) 0.1679(3) 0.089(2) Uani 1 1 d . . .
H2BC H 0.1707 1.0440 0.1944 0.107 Uiso 1 1 calc R . .
H2BD H 0.1595 0.9483 0.1797 0.107 Uiso 1 1 calc R . .
C2B3 C 0.1113(2) 1.0282(5) 0.1271(3) 0.094(2) Uani 1 1 d . . .
H2BE H 0.0853 1.0249 0.1379 0.113 Uiso 1 1 calc R . .
H2BF H 0.1125 1.0861 0.1171 0.113 Uiso 1 1 calc R . .
C2B4 C 0.0984(2) 0.9701(5) 0.0855(3) 0.095(3) Uani 1 1 d . . .
H2BG H 0.0937 0.9134 0.0948 0.114 Uiso 1 1 calc R . .
H2BH H 0.0666 0.9880 0.0588 0.114 Uiso 1 1 calc R . .
C2B5 C 0.1381(2) 0.9684(4) 0.0694(2) 0.083(2) Uani 1 1 d . . .
H2BI H 0.1405 1.0236 0.0567 0.099 Uiso 1 1 calc R . .
H2BJ H 0.1294 0.9271 0.0437 0.099 Uiso 1 1 calc R . .
C2B6 C 0.1884(2) 0.9458(4) 0.1109(2) 0.0700(17) Uani 1 1 d . . .
H2BK H 0.1869 0.8883 0.1212 0.084 Uiso 1 1 calc R . .
H2BL H 0.2146 0.9481 0.1003 0.084 Uiso 1 1 calc R . .
C3B1 C 0.6024(3) 0.9952(4) 0.0620(2) 0.079(2) Uani 1 1 d . . .
H399 H 0.5852 1.0503 0.0549 0.094 Uiso 1 1 calc R A 1
C3B2 C 0.5679(2) 0.9317(5) 0.0268(2) 0.0764(19) Uani 1 1 d . A .
H3BD H 0.5839 0.8763 0.0343 0.092 Uiso 1 1 calc R . .
H3BE H 0.5366 0.9283 0.0298 0.092 Uiso 1 1 calc R . .
C3B3 C 0.5560(2) 0.9550(4) -0.0235(2) 0.0729(18) Uani 1 1 d . . .
H3BF H 0.5343 0.9120 -0.0455 0.087 Uiso 1 1 calc R A .
H3BG H 0.5376 1.0083 -0.0318 0.087 Uiso 1 1 calc R . .
C3B4 C 0.60250(19) 0.9633(4) -0.02896(19) 0.0605(15) Uani 1 1 d . A .
H3BH H 0.5938 0.9819 -0.0616 0.073 Uiso 1 1 calc R . .
H3BI H 0.6189 0.9084 -0.0241 0.073 Uiso 1 1 calc R . .
C3B5 C 0.6384(2) 1.0247(4) 0.0061(2) 0.0657(16) Uani 1 1 d . . .
H3BJ H 0.6697 1.0250 0.0033 0.079 Uiso 1 1 calc R A .
H3BK H 0.6238 1.0812 -0.0016 0.079 Uiso 1 1 calc R . .
C3B6 C 0.6496(2) 1.0032(4) 0.0564(2) 0.075(2) Uani 1 1 d . A .
H3BL H 0.6709 1.0470 0.0780 0.090 Uiso 1 1 calc R . .
H3BM H 0.6682 0.9502 0.0655 0.090 Uiso 1 1 calc R . .
O100 O 0.5000 1.7799(8) 0.2500 0.219(8) Uani 1 2 d S . .
C101 C 0.5398(6) 1.7357(10) 0.2770(8) 0.286(13) Uani 1 1 d . . .
H10A H 0.5489 1.7430 0.3110 0.344 Uiso 1 1 calc R . .
H10B H 0.5685 1.7513 0.2715 0.344 Uiso 1 1 calc R . .
C102 C 0.5238(5) 1.6500(8) 0.2615(10) 0.324(14) Uani 1 1 d . . .
H10C H 0.5384 1.6302 0.2410 0.389 Uiso 1 1 calc R . .
H10D H 0.5349 1.6128 0.2893 0.389 Uiso 1 1 calc R . .
C400 C 0.2106(13) 0.9966(18) 0.3409(12) 0.238(17) Uiso 0.50 1 d PD E 1
H40A H 0.2306 0.9487 0.3409 0.286 Uiso 0.50 1 calc PR E 1
H40B H 0.1751 0.9829 0.3231 0.286 Uiso 0.50 1 calc PR E 1
H40C H 0.2183 1.0109 0.3737 0.286 Uiso 0.50 1 calc PR E 1
C401 C 0.2229(9) 1.0729(19) 0.3168(13) 0.232(17) Uiso 0.50 1 d PD E 1
H40D H 0.2383 1.0546 0.2966 0.279 Uiso 0.50 1 calc PR E 1
H40E H 0.2455 1.1126 0.3409 0.279 Uiso 0.50 1 calc PR E 1
C402 C 0.1688(7) 1.1129(12) 0.2856(8) 0.133(8) Uiso 0.50 1 d PD E 1
H40F H 0.1496 1.0806 0.2563 0.160 Uiso 0.50 1 calc PR E 1
H40G H 0.1496 1.1165 0.3039 0.160 Uiso 0.50 1 calc PR E 1
C403 C 0.1819(8) 1.2003(14) 0.2742(9) 0.184(10) Uiso 0.50 1 d PD E 1
H40I H 0.1968 1.2343 0.3035 0.220 Uiso 0.50 1 calc PR E 1
H40J H 0.2066 1.1955 0.2617 0.220 Uiso 0.50 1 calc PR E 1
C404 C 0.1342(10) 1.2424(15) 0.2370(10) 0.218(13) Uiso 0.50 1 d PD E 1
H40K H 0.1428 1.2953 0.2272 0.262 Uiso 0.50 1 calc PR E 1
H40L H 0.1114 1.2528 0.2508 0.262 Uiso 0.50 1 calc PR E 1
H40M H 0.1179 1.2061 0.2093 0.262 Uiso 0.50 1 calc PR E 1
O500 O 0.2346(9) 1.0004(13) 0.3188(9) 0.242(10) Uiso 0.50 1 d PD F 2
C501 C 0.2438(6) 1.0800(10) 0.3110(7) 0.097(5) Uiso 0.50 1 d PD F 2
H50C H 0.2516 1.0799 0.2838 0.117 Uiso 0.50 1 calc PR F 2
H50D H 0.2742 1.0985 0.3392 0.117 Uiso 0.50 1 calc PR F 2
C502 C 0.2072(7) 1.1390(12) 0.3020(9) 0.136(7) Uiso 0.50 1 d PD F 2
H50E H 0.1957 1.1659 0.2706 0.163 Uiso 0.50 1 calc PR F 2
H50F H 0.2169 1.1815 0.3272 0.163 Uiso 0.50 1 calc PR F 2
C503 C 0.1691(8) 1.0745(14) 0.3032(9) 0.146(8) Uiso 0.50 1 d PD F 2
H50G H 0.1598 1.0914 0.3283 0.175 Uiso 0.50 1 calc PR F 2
H50H H 0.1386 1.0769 0.2725 0.175 Uiso 0.50 1 calc PR F 2
C504 C 0.1859(9) 0.9906(15) 0.3118(11) 0.156(9) Uiso 0.50 1 d PD F 2
H50I H 0.1848 0.9677 0.3403 0.188 Uiso 0.50 1 calc PR F 2
H50J H 0.1664 0.9546 0.2841 0.188 Uiso 0.50 1 calc PR F 2

loop_
_atom_site_aniso_label
_atom_site_aniso_U_11
_atom_site_aniso_U_22
_atom_site_aniso_U_33
_atom_site_aniso_U_23
_atom_site_aniso_U_13
_atom_site_aniso_U_12
Au1 0.04300(11) 0.04211(12) 0.06671(15) 0.01208(10) 0.01020(10) 0.00243(8)
Au2 0.04344(11) 0.04734(12) 0.05031(13) 0.00964(10) 0.01080(9) -0.00083(8)
P1 0.0354(6) 0.0387(7) 0.0464(7) 0.0022(6) 0.0104(5) 0.0059(5)
P2 0.0357(6) 0.0367(6) 0.0503(8) 0.0062(6) 0.0132(5) -0.0021(5)
Cl1 0.0680(10) 0.0565(9) 0.1416(18) 0.0263(10) 0.0277(10) -0.0101(8)
Cl2 0.0550(8) 0.0949(12) 0.0594(9) 0.0230(9) 0.0047(7) 0.0048(8)
O1A 0.0374(16) 0.0373(17) 0.0419(18) 0.0038(14) 0.0161(14) 0.0051(13)
O2A 0.0327(15) 0.0340(16) 0.053(2) 0.0076(15) 0.0152(14) 0.0003(13)
O1B 0.0292(15) 0.055(2) 0.0394(19) 0.0026(16) 0.0084(13) -0.0023(14)
O2B 0.058(3) 0.102(4) 0.120(4) 0.054(3) -0.013(3) -0.028(3)
O3B 0.0425(17) 0.0502(19) 0.0364(18) 0.0003(15) 0.0207(14) 0.0066(14)
C1A 0.032(2) 0.032(2) 0.027(2) 0.0028(18) 0.0053(17) 0.0050(18)
C2A 0.032(2) 0.036(2) 0.022(2) -0.0018(18) 0.0055(17) -0.0032(17)
C3A 0.036(2) 0.030(2) 0.028(2) 0.0000(18) 0.0090(18) -0.0027(17)
C4A 0.031(2) 0.038(2) 0.024(2) -0.0005(18) 0.0053(17) 0.0001(18)
C5A 0.032(2) 0.033(2) 0.030(2) 0.0009(19) 0.0061(18) -0.0040(18)
C6A 0.037(2) 0.028(2) 0.038(3) 0.0032(19) 0.008(2) 0.0004(18)
C7A 0.032(2) 0.034(2) 0.029(2) 0.0031(19) 0.0073(18) -0.0020(17)
C8A 0.039(2) 0.039(3) 0.046(3) -0.005(2) 0.012(2) -0.008(2)
C9A 0.061(3) 0.044(3) 0.052(3) -0.013(3) 0.014(3) -0.007(2)
C2A1 0.043(3) 0.046(3) 0.056(3) -0.002(3) 0.015(2) 0.003(2)
C2A2 0.046(3) 0.061(3) 0.057(3) 0.000(3) 0.021(3) 0.009(2)
C2A3 0.048(3) 0.080(5) 0.092(5) -0.015(4) 0.029(3) 0.012(3)
C2A4 0.078(5) 0.114(6) 0.090(6) -0.015(5) 0.046(4) 0.022(4)
C2A5 0.077(5) 0.165(8) 0.066(5) -0.019(5) 0.026(4) 0.042(5)
C2A6 0.065(4) 0.102(5) 0.063(4) -0.015(4) 0.026(3) 0.012(4)
C3A1 0.034(2) 0.045(3) 0.045(3) 0.005(2) 0.008(2) 0.011(2)
C3A2 0.049(3) 0.055(3) 0.049(3) -0.001(3) 0.014(2) 0.002(2)
C3A3 0.054(3) 0.057(4) 0.067(4) -0.010(3) 0.008(3) -0.001(3)
C3A4 0.067(4) 0.068(4) 0.049(4) -0.009(3) 0.001(3) 0.021(3)
C3A5 0.081(4) 0.067(4) 0.052(4) 0.003(3) 0.030(3) 0.027(3)
C3A6 0.056(3) 0.054(3) 0.058(4) 0.000(3) 0.028(3) 0.015(3)
C4A1 0.030(2) 0.044(3) 0.057(3) -0.004(2) 0.012(2) -0.004(2)
C4A2 0.075(4) 0.047(3) 0.067(4) -0.002(3) 0.027(3) -0.001(3)
C4A3 0.105(5) 0.048(4) 0.097(6) -0.015(4) 0.043(5) -0.003(4)
C4A4 0.063(4) 0.075(5) 0.077(5) -0.029(4) 0.018(3) -0.010(3)
C4A5 0.053(3) 0.088(5) 0.054(4) -0.004(4) 0.003(3) -0.007(3)
C4A6 0.054(3) 0.057(3) 0.050(3) 0.004(3) 0.003(3) -0.004(3)
C5A1 0.050(3) 0.038(3) 0.065(4) -0.001(3) 0.027(3) -0.008(2)
C5A2 0.073(4) 0.048(3) 0.090(5) -0.001(3) 0.046(4) -0.003(3)
C5A3 0.112(6) 0.059(4) 0.122(7) -0.018(4) 0.083(6) -0.012(4)
C5A4 0.088(5) 0.056(4) 0.170(9) -0.017(5) 0.093(6) -0.011(4)
C5A5 0.056(4) 0.072(5) 0.133(7) -0.006(5) 0.046(4) -0.003(3)
C5A6 0.047(3) 0.057(4) 0.092(5) 0.002(3) 0.032(3) -0.004(3)
C1B 0.029(2) 0.039(2) 0.036(3) 0.007(2) 0.0046(19) -0.0042(18)
C2B 0.033(2) 0.030(2) 0.034(2) -0.0006(19) 0.0108(18) -0.0035(17)
C3B 0.033(2) 0.035(2) 0.035(2) 0.0032(19) 0.0124(19) 0.0030(18)
C4B 0.034(2) 0.028(2) 0.036(2) 0.0006(19) 0.0129(19) 0.0045(17)
C5B 0.042(2) 0.039(2) 0.033(2) -0.001(2) 0.017(2) 0.005(2)
C6B 0.033(2) 0.051(3) 0.046(3) -0.003(2) 0.019(2) -0.001(2)
C7B 0.037(2) 0.032(2) 0.027(2) -0.0013(18) 0.0126(18) -0.0010(18)
C10B 0.042(3) 0.057(3) 0.061(4) 0.011(3) 0.007(3) -0.006(2)
C2B1 0.035(3) 0.056(3) 0.060(3) 0.003(3) 0.006(2) -0.004(2)
C2B2 0.056(4) 0.124(6) 0.079(5) -0.003(5) 0.023(3) 0.004(4)
C2B3 0.041(3) 0.120(6) 0.107(6) -0.005(5) 0.021(3) 0.009(4)
C2B4 0.045(3) 0.078(5) 0.114(6) -0.002(4) -0.004(4) -0.009(3)
C2B5 0.064(4) 0.077(4) 0.073(5) -0.009(4) 0.001(3) 0.002(3)
C2B6 0.051(3) 0.067(4) 0.073(4) 0.002(3) 0.012(3) 0.000(3)
C3B1 0.117(5) 0.081(5) 0.042(3) 0.011(3) 0.039(4) 0.054(4)
C3B2 0.075(4) 0.101(5) 0.072(4) 0.018(4) 0.050(4) 0.031(4)
C3B3 0.060(3) 0.093(5) 0.056(4) -0.005(4) 0.018(3) 0.011(3)
C3B4 0.054(3) 0.080(4) 0.041(3) -0.011(3) 0.016(2) 0.005(3)
C3B5 0.055(3) 0.077(4) 0.053(4) -0.010(3) 0.014(3) 0.005(3)
C3B6 0.076(4) 0.083(5) 0.041(3) -0.016(3) 0.003(3) 0.024(3)
O100 0.39(3) 0.104(10) 0.204(16) 0.000 0.175(19) 0.000
C101 0.162(15) 0.156(16) 0.42(3) 0.044(17) 0.022(17) -0.028(12)
C102 0.147(13) 0.103(9) 0.60(4) -0.016(17) 0.06(2) -0.005(8)

loop_
_atom_type_symbol
_atom_type_description
_atom_type_scat_dispersion_real
_atom_type_scat_dispersion_imag
_atom_type_scat_source
C C 0.0033 0.0016 'International Tables Vol C Tables 4.2.6.8 and 6.1.1.4'
H H 0.0000 0.0000 'International Tables Vol C Tables 4.2.6.8 and 6.1.1.4'
O O 0.0106 0.0060 'International Tables Vol C Tables 4.2.6.8 and 6.1.1.4'
P P 0.1023 0.0942 'International Tables Vol C Tables 4.2.6.8 and 6.1.1.4'
Cl Cl 0.1484 0.1585 'International Tables Vol C Tables 4.2.6.8 and 6.1.1.4'
Au Au -2.0133 8.8022 'International Tables Vol C Tables 4.2.6.8 and 6.1.1.4'

loop_
_geom_angle_atom_site_label_1
_geom_angle_atom_site_label_2
_geom_angle_atom_site_label_3
_geom_angle
_geom_angle_site_symmetry_1
_geom_angle_site_symmetry_3
_geom_angle_publ_flag
P1 Au1 Cl1 174.52(7) . . ?
P2 Au2 Cl2 174.85(6) . . ?
O1A P1 C2A1 98.0(2) . . ?
O1A P1 C3A1 107.21(19) . . ?
C2A1 P1 C3A1 108.0(2) . . ?
O1A P1 Au1 114.63(12) . . ?
C2A1 P1 Au1 113.33(17) . . ?
C3A1 P1 Au1 114.30(18) . . ?
O2A P2 C4A1 104.4(2) . . ?
O2A P2 C5A1 99.2(2) . . ?
C4A1 P2 C5A1 105.5(2) . . ?
O2A P2 Au2 116.16(12) . . ?
C4A1 P2 Au2 116.02(16) . . ?
C5A1 P2 Au2 113.6(2) . . ?
C1A O1A P1 123.5(3) . . ?
C5A O2A P2 125.1(3) . . ?
C10B O1B C1B 117.5(4) . . ?
C11B O3B C11B 30.8(5) . . ?
C11B O3B C5B 121.3(5) . . ?
C11B O3B C5B 117.7(6) . . ?
O4B C11B O3B 123.2(10) . . ?
O4B C11B C3B1 129.8(10) . . ?
O3B C11B C3B1 106.4(8) . . ?
O4B C11B O3B 121.0(10) . . ?
O4B C11B C3B1 123.5(10) . . ?
O3B C11B C3B1 112.6(7) . . ?
C6A C1A C2A 122.2(4) . . ?
C6A C1A O1A 121.2(4) . . ?
C2A C1A O1A 116.5(4) . . ?
C3A C2A C1A 116.6(4) . . ?
C3A C2A C7A 123.9(4) . . ?
C1A C2A C7A 119.5(4) . . ?
C2A C3A C4A 123.7(4) . . ?
C5A C4A C3A 116.3(4) . . ?
C5A C4A C7B 120.1(4) . . ?
C3A C4A C7B 123.5(4) . . ?
C6A C5A C4A 122.2(4) . . ?
C6A C5A O2A 122.4(4) . . ?
C4A C5A O2A 115.5(4) . . ?
C1A C6A C5A 118.9(4) . . ?
C2A C7A C2B 111.1(3) . . ?
C2A C7A C8A 114.8(4) . . ?
C2B C7A C8A 111.1(4) . . ?
C9A C8A C7A 112.3(4) . . ?
C1A1 C9A C8A 117.4(5) . . ?
C1A1 C9A C1A1 21.8(5) . . ?
C8A C9A C1A1 107.6(5) . . ?
C1A2 C1A1 C1A6 120.0 . . ?
C1A2 C1A1 C9A 120.0(5) . . ?
C1A6 C1A1 C9A 119.7(5) . . ?
C1A1 C1A2 C1A3 120.0 . . ?
C1A4 C1A3 C1A2 120.0 . . ?
C1A3 C1A4 C1A5 120.0 . . ?
C1A6 C1A5 C1A4 120.0 . . ?
C1A5 C1A6 C1A1 120.0 . . ?
C1A2 C1A1 C1A6 120.0 . . ?
C1A2 C1A1 C9A 123.6(7) . . ?
C1A6 C1A1 C9A 116.3(7) . . ?
C1A3 C1A2 C1A1 120.0 . . ?
C1A2 C1A3 C1A4 120.0 . . ?
C1A5 C1A4 C1A3 120.0 . . ?
C1A4 C1A5 C1A6 120.0 . . ?
C1A5 C1A6 C1A1 120.0 . . ?
C2A6 C2A1 C2A2 118.9(6) . . ?
C2A6 C2A1 P1 119.4(4) . . ?
C2A2 C2A1 P1 121.6(5) . . ?
C2A3 C2A2 C2A1 120.3(6) . . ?
C2A4 C2A3 C2A2 119.9(6) . . ?
C2A5 C2A4 C2A3 120.6(7) . . ?
C2A4 C2A5 C2A6 120.2(7) . . ?
C2A1 C2A6 C2A5 120.0(6) . . ?
C3A6 C3A1 C3A2 120.7(5) . . ?
C3A6 C3A1 P1 118.1(4) . . ?
C3A2 C3A1 P1 121.2(4) . . ?
C3A1 C3A2 C3A3 119.5(6) . . ?
C3A4 C3A3 C3A2 119.3(6) . . ?
C3A5 C3A4 C3A3 120.5(6) . . ?
C3A4 C3A5 C3A6 121.0(6) . . ?
C3A1 C3A6 C3A5 118.9(6) . . ?
C4A6 C4A1 C4A2 119.4(5) . . ?
C4A6 C4A1 P2 122.8(4) . . ?
C4A2 C4A1 P2 117.7(4) . . ?
C4A3 C4A2 C4A1 119.1(6) . . ?
C4A4 C4A3 C4A2 121.0(6) . . ?
C4A3 C4A4 C4A5 119.3(6) . . ?
C4A4 C4A5 C4A6 120.6(6) . . ?
C4A5 C4A6 C4A1 120.5(6) . . ?
C5A2 C5A1 C5A6 119.5(5) . . ?
C5A2 C5A1 P2 119.2(4) . . ?
C5A6 C5A1 P2 121.4(5) . . ?
C5A1 C5A2 C5A3 120.5(7) . . ?
C5A4 C5A3 C5A2 117.5(8) . . ?
C5A5 C5A4 C5A3 122.4(7) . . ?
C5A4 C5A5 C5A6 120.0(7) . . ?
C5A5 C5A6 C5A1 120.2(7) . . ?
C6B C1B C2B 122.8(4) 2_655 . ?
C6B C1B O1B 118.7(4) 2_655 . ?
C2B C1B O1B 118.5(4) . . ?
C1B C2B C3B 116.2(4) . 2_655 ?
C1B C2B C7A 120.9(4) . . ?
C3B C2B C7A 122.8(4) 2_655 . ?
C4B C3B C2B 123.0(4) . 2_655 ?
C3B C4B C5B 117.5(4) . . ?
C3B C4B C7B 121.5(4) . . ?
C5B C4B C7B 121.0(4) . . ?
C6B C5B C4B 121.6(4) . . ?
C6B C5B O3B 119.3(4) . . ?
C4B C5B O3B 118.9(4) . . ?
C1B C6B C5B 118.8(4) 2_655 . ?
C4A C7B C4B 112.0(3) . . ?
C4A C7B C8B 117.2(8) . . ?
C4B C7B C8B 108.6(8) . . ?
C4A C7B C8B 111.2(7) . . ?
C4B C7B C8B 112.8(8) . . ?
C8B C7B C8B 6.0(13) . . ?
O2B C10B O1B 122.1(5) . . ?
O2B C10B C2B1 127.3(5) . . ?
O1B C10B C2B1 110.3(5) . . ?
C9B C8B C7B 112.6(11) . . ?
C1B1 C9B C8B 115.9(9) . . ?
C1B2 C1B1 C1B6 120.0 . . ?
C1B2 C1B1 C9B 119.9(7) . . ?
C1B6 C1B1 C9B 120.1(7) . . ?
C1B1 C1B2 C1B3 120.0 . . ?
C1B2 C1B3 C1B4 120.0 . . ?
C1B5 C1B4 C1B3 120.0 . . ?
C1B6 C1B5 C1B4 120.0 . . ?
C1B5 C1B6 C1B1 120.0 . . ?
C9B C8B C7B 111.8(10) . . ?
C1B1 C9B C8B 112.7(8) . . ?
C1B2 C1B1 C1B6 120.0 . . ?
C1B2 C1B1 C9B 117.8(7) . . ?
C1B6 C1B1 C9B 122.1(7) . . ?
C1B1 C1B2 C1B3 120.0 . . ?
C1B4 C1B3 C1B2 120.0 . . ?
C1B3 C1B4 C1B5 120.0 . . ?
C1B6 C1B5 C1B4 120.0 . . ?
C1B5 C1B6 C1B1 120.0 . . ?
C2B2 C2B1 C10B 110.2(5) . . ?
C2B2 C2B1 C2B6 110.2(5) . . ?
C10B C2B1 C2B6 108.6(5) . . ?
C2B1 C2B2 C2B3 111.6(6) . . ?
C2B4 C2B3 C2B2 109.8(6) . . ?
C2B5 C2B4 C2B3 112.2(5) . . ?
C2B4 C2B5 C2B6 110.1(6) . . ?
C2B1 C2B6 C2B5 111.7(5) . . ?
C11B C3B1 C3B6 99.9(6) . . ?
C11B C3B1 C3B2 122.5(7) . . ?
C3B6 C3B1 C3B2 109.8(5) . . ?
C11B C3B1 C11B 26.5(5) . . ?
C3B6 C3B1 C11B 122.0(6) . . ?
C3B2 C3B1 C11B 98.4(7) . . ?
C3B3 C3B2 C3B1 111.0(6) . . ?
C3B4 C3B3 C3B2 111.0(5) . . ?
C3B3 C3B4 C3B5 111.6(5) . . ?
C3B6 C3B5 C3B4 111.5(5) . . ?
C3B5 C3B6 C3B1 111.7(5) . . ?
C101 O100 C101 115(2) 2_655 . ?
O100 C101 C102 103.1(16) . . ?
C102 C102 C101 107.6(10) 2_655 . ?
C400 C401 C402 102.3(15) . . ?
C403 C402 C401 102.3(14) . . ?
C404 C403 C402 109.2(15) . . ?
C501 O500 C504 111(2) . . ?
O500 C501 C502 118.5(18) . . ?
C501 C502 C503 93.6(16) . . ?
C504 C503 C502 115.6(19) . . ?
O500 C504 C503 100(2) . . ?

loop_
_geom_bond_atom_site_label_1
_geom_bond_atom_site_label_2
_geom_bond_distance
_geom_bond_site_symmetry_2
_geom_bond_publ_flag
Au1 P1 2.2151(13) . ?
Au1 Cl1 2.2687(16) . ?
Au2 P2 2.2147(12) . ?
Au2 Cl2 2.2747(14) . ?
P1 O1A 1.631(3) . ?
P1 C2A1 1.798(6) . ?
P1 C3A1 1.819(5) . ?
P2 O2A 1.628(3) . ?
P2 C4A1 1.795(5) . ?
P2 C5A1 1.796(5) . ?
O1A C1A 1.399(5) . ?
O2A C5A 1.391(5) . ?
O1B C10B 1.362(6) . ?
O1B C1B 1.415(5) . ?
O2B C10B 1.181(7) . ?
O3B C11B 1.320(11) . ?
O3B C11B 1.345(11) . ?
O3B C5B 1.402(5) . ?
C11B O4B 1.197(12) . ?
C11B C3B1 1.575(13) . ?
C11B O4B 1.209(12) . ?
C11B C3B1 1.492(12) . ?
C1A C6A 1.376(6) . ?
C1A C2A 1.393(6) . ?
C2A C3A 1.392(6) . ?
C2A C7A 1.516(6) . ?
C3A C4A 1.399(6) . ?
C4A C5A 1.390(6) . ?
C4A C7B 1.515(6) . ?
C5A C6A 1.387(6) . ?
C7A C2B 1.517(6) . ?
C7A C8A 1.537(6) . ?
C8A C9A 1.529(7) . ?
C9A C1A1 1.493(8) . ?
C9A C1A1 1.569(7) . ?
C1A1 C1A2 1.3900 . ?
C1A1 C1A6 1.3900 . ?
C1A2 C1A3 1.3900 . ?
C1A3 C1A4 1.3900 . ?
C1A4 C1A5 1.3900 . ?
C1A5 C1A6 1.3900 . ?
C1A1 C1A2 1.3900 . ?
C1A1 C1A6 1.3900 . ?
C1A2 C1A3 1.3900 . ?
C1A3 C1A4 1.3900 . ?
C1A4 C1A5 1.3900 . ?
C1A5 C1A6 1.3900 . ?
C2A1 C2A6 1.368(8) . ?
C2A1 C2A2 1.391(7) . ?
C2A2 C2A3 1.380(8) . ?
C2A3 C2A4 1.361(9) . ?
C2A4 C2A5 1.352(10) . ?
C2A5 C2A6 1.396(9) . ?
C3A1 C3A6 1.369(8) . ?
C3A1 C3A2 1.376(7) . ?
C3A2 C3A3 1.388(8) . ?
C3A3 C3A4 1.370(9) . ?
C3A4 C3A5 1.353(9) . ?
C3A5 C3A6 1.376(8) . ?
C4A1 C4A6 1.378(7) . ?
C4A1 C4A2 1.393(7) . ?
C4A2 C4A3 1.387(9) . ?
C4A3 C4A4 1.372(10) . ?
C4A4 C4A5 1.374(9) . ?
C4A5 C4A6 1.375(8) . ?
C5A1 C5A2 1.375(8) . ?
C5A1 C5A6 1.390(8) . ?
C5A2 C5A3 1.408(9) . ?
C5A3 C5A4 1.378(11) . ?
C5A4 C5A5 1.352(11) . ?
C5A5 C5A6 1.369(9) . ?
C1B C6B 1.368(7) 2_655 ?
C1B C2B 1.386(6) . ?
C2B C3B 1.395(6) 2_655 ?
C3B C4B 1.383(6) . ?
C3B C2B 1.395(6) 2_655 ?
C4B C5B 1.383(6) . ?
C4B C7B 1.530(6) . ?
C5B C6B 1.377(6) . ?
C6B C1B 1.368(7) 2_655 ?
C7B C8B 1.540(11) . ?
C7B C8B 1.554(11) . ?
C10B C2B1 1.505(7) . ?
C8B C9B 1.524(15) . ?
C9B C1B1 1.519(10) . ?
C1B1 C1B2 1.3900 . ?
C1B1 C1B6 1.3900 . ?
C1B2 C1B3 1.3900 . ?
C1B3 C1B4 1.3900 . ?
C1B4 C1B5 1.3900 . ?
C1B5 C1B6 1.3900 . ?
C8B C9B 1.539(14) . ?
C9B C1B1 1.514(10) . ?
C1B1 C1B2 1.3900 . ?
C1B1 C1B6 1.3900 . ?
C1B2 C1B3 1.3900 . ?
C1B3 C1B4 1.3900 . ?
C1B4 C1B5 1.3900 . ?
C1B5 C1B6 1.3900 . ?
C2B1 C2B2 1.488(8) . ?
C2B1 C2B6 1.514(8) . ?
C2B2 C2B3 1.536(9) . ?
C2B3 C2B4 1.513(10) . ?
C2B4 C2B5 1.499(10) . ?
C2B5 C2B6 1.531(8) . ?
C3B1 C3B6 1.515(9) . ?
C3B1 C3B2 1.521(10) . ?
C3B2 C3B3 1.511(8) . ?
C3B3 C3B4 1.495(8) . ?
C3B4 C3B5 1.512(8) . ?
C3B5 C3B6 1.508(8) . ?
O100 C101 1.320(15) 2_655 ?
O100 C101 1.320(15) . ?
C101 C102 1.470(19) . ?
C102 C102 1.28(2) 2_655 ?
C400 C401 1.576(18) . ?
C401 C402 1.609(18) . ?
C402 C403 1.547(17) . ?
C403 C404 1.543(17) . ?
O500 C501 1.356(17) . ?
O500 C504 1.390(17) . ?
C501 C502 1.384(16) . ?
C502 C503 1.563(17) . ?
C503 C504 1.424(17) . ?
